data_7003570
loop_
_publ_author_name
'G\"artner, Martin'
'G\"orls, Helmar'
'Westerhausen, Matthias'

_publ_section_title
;
 Synthesis and structural variations of substituted phenylamide
 complexes of the heavy alkaline earth metals calcium, strontium and
 barium
;
_journal_issue 12
_journal_name_full 'Dalton Transactions'
_journal_page_first 1574
_journal_page_last 1582
_journal_paper_doi 10.1039/b717267b
_journal_year 2008
_chemical_formula_sum 'C30 H48 Ca N2 O4'
_chemical_formula_weight 540.78
_chemical_name_systematic
;
?
;
_space_group_IT_number 61
_symmetry_cell_setting orthorhombic
_symmetry_space_group_name_Hall '-P 2ac 2ab'
_symmetry_space_group_name_H-M 'P b c a'
_atom_sites_solution_hydrogens geom
_atom_sites_solution_primary direct
_atom_sites_solution_secondary difmap
_audit_creation_method SHELXL-97
_cell_angle_alpha 90.00
_cell_angle_beta 90.00
_cell_angle_gamma 90.00
_cell_formula_units_Z 8
_cell_length_a 16.7482(10)
_cell_length_b 17.8861(11)
_cell_length_c 20.6278(14)
_cell_measurement_temperature 183(2)
_cell_volume 6179.3(7)
_computing_cell_refinement DENZO
_computing_data_collection COLLECT
_computing_data_reduction DENZO
_computing_molecular_graphics SHELXTL/PC
_computing_publication_material SHELXL-97
_computing_structure_refinement 'SHELXL-97 (Sheldrick, 1997)'
_computing_structure_solution 'SHELXS-97 (Sheldrick, 1990)'
_diffrn_ambient_temperature 183(2)
_diffrn_measured_fraction_theta_full 0.955
_diffrn_measured_fraction_theta_max 0.939
_diffrn_measurement_device_type KappaCCD
_diffrn_measurement_method 'phi- + omega-scan'
_diffrn_radiation_monochromator graphite
_diffrn_radiation_source 'fine-focus sealed tube'
_diffrn_radiation_type MoK\a
_diffrn_radiation_wavelength 0.71073
_diffrn_reflns_av_R_equivalents 0.0740
_diffrn_reflns_av_sigmaI/netI 0.0823
_diffrn_reflns_limit_h_max 19
_diffrn_reflns_limit_h_min -21
_diffrn_reflns_limit_k_max 20
_diffrn_reflns_limit_k_min -23
_diffrn_reflns_limit_l_max 26
_diffrn_reflns_limit_l_min -25
_diffrn_reflns_number 19352
_diffrn_reflns_theta_full 27.44
_diffrn_reflns_theta_max 27.44
_diffrn_reflns_theta_min 1.94
_exptl_absorpt_coefficient_mu 0.237
_exptl_absorpt_correction_T_max 0.9884
_exptl_absorpt_correction_T_min 0.9434
_exptl_absorpt_correction_type multi-scan
_exptl_absorpt_process_details
;
[c.f. r.h. blessing, acta cryst. (1995), a51, 33-38]
;
_exptl_crystal_colour colourless
_exptl_crystal_density_diffrn 1.163
_exptl_crystal_density_method 'not measured'
_exptl_crystal_description prism
_exptl_crystal_F_000 2352
_exptl_crystal_size_max 0.04
_exptl_crystal_size_mid 0.04
_exptl_crystal_size_min 0.04
_refine_diff_density_max 0.340
_refine_diff_density_min -0.249
_refine_diff_density_rms 0.054
_refine_ls_extinction_method none
_refine_ls_goodness_of_fit_ref 1.004
_refine_ls_hydrogen_treatment constr
_refine_ls_matrix_type full
_refine_ls_number_parameters 336
_refine_ls_number_reflns 6636
_refine_ls_number_restraints 0
_refine_ls_restrained_S_all 1.004
_refine_ls_R_factor_all 0.1162
_refine_ls_R_factor_gt 0.0600
_refine_ls_shift/su_max 0.000
_refine_ls_shift/su_mean 0.000
_refine_ls_structure_factor_coef Fsqd
_refine_ls_weighting_details 'calc w=1/[\s^2^(Fo^2^)+(0.0499P)^2^+3.7556P] where P=(Fo^2^+2Fc^2^)/3'
_refine_ls_weighting_scheme calc
_refine_ls_wR_factor_gt 0.1190
_refine_ls_wR_factor_ref 0.1414
_reflns_number_gt 4035
_reflns_number_total 6636
_reflns_threshold_expression >2sigma(I)
_cod_data_source_file b717267b.txt
_cod_data_source_block FO3228
_cod_original_sg_symbol_H-M Pbca
_cod_database_code 7003570

loop_
_symmetry_equiv_pos_as_xyz
'x, y, z'
'-x+1/2, -y, z+1/2'
'-x, y+1/2, -z+1/2'
'x+1/2, -y+1/2, -z'
'-x, -y, -z'
'x-1/2, y, -z-1/2'
'x, -y-1/2, z-1/2'
'-x-1/2, y-1/2, z'

loop_
_atom_site_label
_atom_site_type_symbol
_atom_site_fract_x
_atom_site_fract_y
_atom_site_fract_z
_atom_site_U_iso_or_equiv
_atom_site_adp_type
_atom_site_occupancy
_atom_site_symmetry_multiplicity
_atom_site_calc_flag
_atom_site_refinement_flags
_atom_site_disorder_assembly
_atom_site_disorder_group
Ca Ca 0.28553(3) 0.05638(3) 0.13380(2) 0.02352(14) Uani 1 1 d . . .
O1 O 0.14155(11) 0.06628(11) 0.13461(10) 0.0381(5) Uani 1 1 d . . .
O2 O 0.26965(10) -0.04516(10) 0.21093(8) 0.0315(4) Uani 1 1 d . . .
O3 O 0.42658(10) 0.03914(10) 0.13502(8) 0.0291(4) Uani 1 1 d . . .
O4 O 0.29760(11) 0.16267(10) 0.06359(8) 0.0342(5) Uani 1 1 d . . .
N1 N 0.29688(12) 0.13562(12) 0.22733(10) 0.0274(5) Uani 1 1 d . . .
N2 N 0.27370(13) -0.02353(13) 0.03918(10) 0.0306(5) Uani 1 1 d . . .
C1 C 0.35036(15) 0.18849(14) 0.24689(12) 0.0264(6) Uani 1 1 d . . .
C2 C 0.41708(15) 0.20517(15) 0.20714(13) 0.0312(6) Uani 1 1 d . . .
H2A H 0.4243 0.1778 0.1681 0.037 Uiso 1 1 calc R . .
C3 C 0.47153(16) 0.25926(17) 0.22288(15) 0.0411(7) Uani 1 1 d . . .
H3A H 0.5155 0.2681 0.1948 0.049 Uiso 1 1 calc R . .
C4 C 0.46372(17) 0.30167(18) 0.27931(16) 0.0441(8) Uani 1 1 d . . .
H4A H 0.5012 0.3397 0.2899 0.053 Uiso 1 1 calc R . .
C5 C 0.39992(18) 0.28647(17) 0.31911(14) 0.0392(7) Uani 1 1 d . . .
H5A H 0.3933 0.3148 0.3577 0.047 Uiso 1 1 calc R . .
C6 C 0.34510(16) 0.23126(16) 0.30468(13) 0.0323(6) Uani 1 1 d . . .
H6A H 0.3028 0.2217 0.3342 0.039 Uiso 1 1 calc R . .
C7 C 0.23127(16) 0.12361(16) 0.27241(13) 0.0329(6) Uani 1 1 d . . .
H7A H 0.2526 0.1083 0.3146 0.049 Uiso 1 1 calc R . .
H7B H 0.1961 0.0844 0.2556 0.049 Uiso 1 1 calc R . .
H7C H 0.2009 0.1701 0.2774 0.049 Uiso 1 1 calc R . .
C8 C 0.31351(15) -0.08570(15) 0.01976(12) 0.0270(6) Uani 1 1 d . . .
C9 C 0.37274(15) -0.11777(15) 0.06079(13) 0.0282(6) Uani 1 1 d . . .
H9A H 0.3827 -0.0952 0.1017 0.034 Uiso 1 1 calc R . .
C10 C 0.41606(15) -0.17992(16) 0.04376(14) 0.0329(6) Uani 1 1 d . . .
H10A H 0.4553 -0.1985 0.0728 0.039 Uiso 1 1 calc R . .
C11 C 0.40373(18) -0.21634(17) -0.01519(15) 0.0391(7) Uani 1 1 d . . .
H11A H 0.4336 -0.2595 -0.0268 0.047 Uiso 1 1 calc R . .
C12 C 0.34617(18) -0.18707(17) -0.05613(14) 0.0395(7) Uani 1 1 d . . .
H12A H 0.3368 -0.2106 -0.0967 0.047 Uiso 1 1 calc R . .
C13 C 0.30185(16) -0.12459(16) -0.03972(13) 0.0333(6) Uani 1 1 d . . .
H13A H 0.2624 -0.1071 -0.0691 0.040 Uiso 1 1 calc R . .
C14 C 0.21443(18) 0.00340(18) -0.00715(14) 0.0408(7) Uani 1 1 d . . .
H14A H 0.1745 -0.0357 -0.0147 0.061 Uiso 1 1 calc R . .
H14B H 0.2408 0.0159 -0.0481 0.061 Uiso 1 1 calc R . .
H14C H 0.1882 0.0480 0.0103 0.061 Uiso 1 1 calc R . .
C15 C 0.0958(2) 0.1346(2) 0.1333(2) 0.0728(12) Uani 1 1 d . . .
H15A H 0.0952 0.1578 0.1769 0.087 Uiso 1 1 calc R . .
H15B H 0.1197 0.1704 0.1024 0.087 Uiso 1 1 calc R . .
C16 C 0.0158(2) 0.1160(3) 0.1136(3) 0.1012(18) Uani 1 1 d . . .
H16A H 0.0039 0.1390 0.0710 0.121 Uiso 1 1 calc R . .
H16B H -0.0231 0.1353 0.1456 0.121 Uiso 1 1 calc R . .
C17 C 0.0097(2) 0.0349(3) 0.1091(2) 0.0817(14) Uani 1 1 d . . .
H17A H -0.0005 0.0195 0.0638 0.098 Uiso 1 1 calc R . .
H17B H -0.0347 0.0165 0.1365 0.098 Uiso 1 1 calc R . .
C18 C 0.08756(18) 0.00353(19) 0.13234(16) 0.0472(8) Uani 1 1 d . . .
H18A H 0.0815 -0.0191 0.1759 0.057 Uiso 1 1 calc R . .
H18B H 0.1075 -0.0351 0.1020 0.057 Uiso 1 1 calc R . .
C19 C 0.24566(17) -0.12010(15) 0.19302(13) 0.0326(6) Uani 1 1 d . . .
H19A H 0.2462 -0.1264 0.1453 0.039 Uiso 1 1 calc R . .
H19B H 0.1915 -0.1315 0.2094 0.039 Uiso 1 1 calc R . .
C20 C 0.30754(17) -0.16990(16) 0.22492(14) 0.0372(7) Uani 1 1 d . . .
H20A H 0.3554 -0.1755 0.1971 0.045 Uiso 1 1 calc R . .
H20B H 0.2853 -0.2200 0.2344 0.045 Uiso 1 1 calc R . .
C21 C 0.32749(19) -0.12777(18) 0.28738(15) 0.0441(8) Uani 1 1 d . . .
H21A H 0.3037 -0.1532 0.3254 0.053 Uiso 1 1 calc R . .
H21B H 0.3860 -0.1245 0.2936 0.053 Uiso 1 1 calc R . .
C22 C 0.29154(17) -0.05022(17) 0.27852(12) 0.0353(6) Uani 1 1 d . . .
H22A H 0.2440 -0.0440 0.3065 0.042 Uiso 1 1 calc R . .
H22B H 0.3310 -0.0111 0.2898 0.042 Uiso 1 1 calc R . .
C23 C 0.47945(16) 0.03874(17) 0.07945(13) 0.0350(7) Uani 1 1 d . . .
H23A H 0.4959 0.0902 0.0680 0.042 Uiso 1 1 calc R . .
H23B H 0.4529 0.0157 0.0415 0.042 Uiso 1 1 calc R . .
C24 C 0.55048(16) -0.00704(18) 0.10032(14) 0.0403(7) Uani 1 1 d . . .
H24A H 0.5990 0.0067 0.0757 0.048 Uiso 1 1 calc R . .
H24B H 0.5403 -0.0613 0.0953 0.048 Uiso 1 1 calc R . .
C25 C 0.55756(17) 0.01490(19) 0.17142(15) 0.0443(8) Uani 1 1 d . . .
H25A H 0.5870 -0.0235 0.1964 0.053 Uiso 1 1 calc R . .
H25B H 0.5848 0.0637 0.1764 0.053 Uiso 1 1 calc R . .
C26 C 0.47125(16) 0.01950(17) 0.19267(13) 0.0345(7) Uani 1 1 d . . .
H26A H 0.4530 -0.0292 0.2101 0.041 Uiso 1 1 calc R . .
H26B H 0.4645 0.0581 0.2266 0.041 Uiso 1 1 calc R . .
C27 C 0.28580(16) 0.23894(15) 0.08439(13) 0.0313(6) Uani 1 1 d . . .
H27A H 0.2885 0.2427 0.1322 0.038 Uiso 1 1 calc R . .
H27B H 0.2333 0.2578 0.0697 0.038 Uiso 1 1 calc R . .
C28 C 0.35255(17) 0.28262(17) 0.05349(14) 0.0396(7) Uani 1 1 d . . .
H28A H 0.4004 0.2833 0.0816 0.047 Uiso 1 1 calc R . .
H28B H 0.3359 0.3347 0.0444 0.047 Uiso 1 1 calc R . .
C29 C 0.3686(2) 0.2403(2) -0.00877(16) 0.0526(9) Uani 1 1 d . . .
H29A H 0.3497 0.2693 -0.0467 0.063 Uiso 1 1 calc R . .
H29B H 0.4264 0.2304 -0.0138 0.063 Uiso 1 1 calc R . .
C30 C 0.3230(2) 0.16807(19) -0.00286(14) 0.0522(9) Uani 1 1 d . . .
H30A H 0.2763 0.1682 -0.0322 0.063 Uiso 1 1 calc R . .
H30B H 0.3577 0.1252 -0.0143 0.063 Uiso 1 1 calc R . .

loop_
_atom_site_aniso_label
_atom_site_aniso_U_11
_atom_site_aniso_U_22
_atom_site_aniso_U_33
_atom_site_aniso_U_23
_atom_site_aniso_U_13
_atom_site_aniso_U_12
Ca 0.0272(3) 0.0199(3) 0.0234(3) -0.0005(2) -0.0012(2) -0.0006(2)
O1 0.0315(10) 0.0320(12) 0.0507(12) -0.0005(9) -0.0033(9) 0.0030(8)
O2 0.0412(11) 0.0236(11) 0.0296(10) 0.0031(8) -0.0033(8) -0.0027(8)
O3 0.0281(9) 0.0337(11) 0.0254(9) -0.0028(8) 0.0002(8) 0.0007(7)
O4 0.0487(12) 0.0250(11) 0.0290(10) 0.0035(8) 0.0064(9) 0.0059(8)
N1 0.0310(12) 0.0255(13) 0.0258(11) -0.0028(9) 0.0050(9) -0.0052(9)
N2 0.0376(13) 0.0276(13) 0.0266(11) -0.0013(9) -0.0055(10) 0.0021(10)
C1 0.0301(14) 0.0214(14) 0.0275(14) 0.0024(11) -0.0024(11) 0.0004(11)
C2 0.0331(15) 0.0270(16) 0.0337(15) -0.0034(12) 0.0026(12) -0.0014(11)
C3 0.0293(15) 0.0394(19) 0.0545(19) 0.0002(15) -0.0003(14) -0.0067(13)
C4 0.0381(17) 0.0386(19) 0.056(2) -0.0131(15) -0.0099(15) -0.0095(13)
C5 0.0466(18) 0.0338(17) 0.0371(16) -0.0103(13) -0.0090(14) -0.0010(13)
C6 0.0335(15) 0.0344(17) 0.0289(14) -0.0007(12) -0.0015(12) -0.0003(12)
C7 0.0404(16) 0.0286(16) 0.0297(14) -0.0013(12) 0.0069(12) -0.0052(12)
C8 0.0313(14) 0.0264(15) 0.0233(13) -0.0005(11) -0.0005(11) -0.0098(11)
C9 0.0292(14) 0.0282(15) 0.0272(14) -0.0021(11) 0.0020(11) -0.0087(11)
C10 0.0289(14) 0.0329(17) 0.0369(16) 0.0023(12) 0.0007(12) -0.0053(12)
C11 0.0420(17) 0.0293(17) 0.0461(18) -0.0085(13) 0.0093(14) -0.0019(13)
C12 0.0523(18) 0.0352(18) 0.0311(16) -0.0112(13) 0.0045(14) -0.0098(14)
C13 0.0416(16) 0.0322(16) 0.0261(14) 0.0006(12) -0.0025(12) -0.0061(12)
C14 0.0505(18) 0.0381(18) 0.0339(16) -0.0018(13) -0.0090(14) 0.0043(14)
C15 0.051(2) 0.042(2) 0.125(4) -0.007(2) -0.018(2) 0.0189(17)
C16 0.048(2) 0.072(3) 0.184(6) 0.031(3) -0.006(3) 0.016(2)
C17 0.046(2) 0.089(4) 0.110(4) 0.004(3) -0.028(2) -0.005(2)
C18 0.0411(17) 0.044(2) 0.056(2) 0.0022(16) -0.0025(15) -0.0048(14)
C19 0.0358(15) 0.0240(16) 0.0379(16) 0.0019(12) 0.0009(13) -0.0044(12)
C20 0.0384(16) 0.0250(16) 0.0480(18) 0.0050(13) 0.0016(13) 0.0006(12)
C21 0.0487(18) 0.0405(19) 0.0429(18) 0.0082(14) -0.0085(15) 0.0041(14)
C22 0.0410(16) 0.0396(18) 0.0252(14) 0.0043(12) -0.0002(12) 0.0003(13)
C23 0.0360(15) 0.0391(18) 0.0298(15) 0.0006(12) 0.0063(12) -0.0094(12)
C24 0.0253(14) 0.048(2) 0.0476(18) 0.0006(15) 0.0082(13) -0.0053(13)
C25 0.0314(16) 0.052(2) 0.0495(19) 0.0016(16) -0.0100(14) -0.0084(14)
C26 0.0381(16) 0.0368(17) 0.0287(15) 0.0008(12) -0.0051(12) 0.0046(13)
C27 0.0387(15) 0.0232(15) 0.0322(14) 0.0015(11) 0.0026(12) 0.0078(12)
C28 0.0414(17) 0.0362(18) 0.0411(17) 0.0086(14) -0.0002(14) -0.0019(13)
C29 0.050(2) 0.057(2) 0.050(2) 0.0049(17) 0.0175(16) -0.0001(16)
C30 0.088(3) 0.042(2) 0.0260(16) 0.0027(14) 0.0123(16) 0.0070(18)

loop_
_atom_type_symbol
_atom_type_description
_atom_type_scat_dispersion_real
_atom_type_scat_dispersion_imag
_atom_type_scat_source
C C 0.0033 0.0016 'International Tables Vol C Tables 4.2.6.8 and 6.1.1.4'
H H 0.0000 0.0000 'International Tables Vol C Tables 4.2.6.8 and 6.1.1.4'
N N 0.0061 0.0033 'International Tables Vol C Tables 4.2.6.8 and 6.1.1.4'
O O 0.0106 0.0060 'International Tables Vol C Tables 4.2.6.8 and 6.1.1.4'
Ca Ca 0.2262 0.3064 'International Tables Vol C Tables 4.2.6.8 and 6.1.1.4'

loop_
_geom_angle_atom_site_label_1
_geom_angle_atom_site_label_2
_geom_angle_atom_site_label_3
_geom_angle
_geom_angle_site_symmetry_1
_geom_angle_site_symmetry_3
_geom_angle_publ_flag
O3 Ca O4 91.45(6) . . ?
O3 Ca N1 89.39(7) . . ?
O4 Ca N1 90.61(7) . . ?
O3 Ca O1 176.62(7) . . ?
O4 Ca O1 91.73(7) . . ?
N1 Ca O1 91.73(7) . . ?
O3 Ca N2 90.76(7) . . ?
O4 Ca N2 89.32(7) . . ?
N1 Ca N2 179.84(8) . . ?
O1 Ca N2 88.13(7) . . ?
O3 Ca O2 90.28(6) . . ?
O4 Ca O2 175.84(6) . . ?
N1 Ca O2 85.62(7) . . ?
O1 Ca O2 86.62(6) . . ?
N2 Ca O2 94.45(7) . . ?
C18 O1 C15 109.0(2) . . ?
C18 O1 Ca 124.61(16) . . ?
C15 O1 Ca 126.32(19) . . ?
C22 O2 C19 105.00(19) . . ?
C22 O2 Ca 130.65(16) . . ?
C19 O2 Ca 123.75(15) . . ?
C26 O3 C23 109.44(19) . . ?
C26 O3 Ca 123.53(14) . . ?
C23 O3 Ca 126.75(15) . . ?
C30 O4 C27 105.1(2) . . ?
C30 O4 Ca 130.81(17) . . ?
C27 O4 Ca 123.92(14) . . ?
C1 N1 C7 114.2(2) . . ?
C1 N1 Ca 134.35(16) . . ?
C7 N1 Ca 111.49(16) . . ?
C8 N2 C14 114.3(2) . . ?
C8 N2 Ca 132.83(16) . . ?
C14 N2 Ca 112.81(17) . . ?
N1 C1 C2 119.5(2) . . ?
N1 C1 C6 125.6(2) . . ?
C2 C1 C6 114.9(2) . . ?
C3 C2 C1 122.5(3) . . ?
C2 C3 C4 121.3(3) . . ?
C5 C4 C3 117.6(3) . . ?
C4 C5 C6 122.0(3) . . ?
C5 C6 C1 121.7(3) . . ?
N2 C8 C13 126.0(2) . . ?
N2 C8 C9 119.8(2) . . ?
C13 C8 C9 114.3(2) . . ?
C10 C9 C8 122.8(2) . . ?
C9 C10 C11 121.5(3) . . ?
C12 C11 C10 117.3(3) . . ?
C13 C12 C11 122.0(3) . . ?
C12 C13 C8 122.1(3) . . ?
C16 C15 O1 107.8(3) . . ?
C15 C16 C17 108.2(3) . . ?
C16 C17 C18 106.9(3) . . ?
O1 C18 C17 105.4(3) . . ?
O2 C19 C20 104.1(2) . . ?
C19 C20 C21 103.0(2) . . ?
C22 C21 C20 105.2(2) . . ?
O2 C22 C21 105.9(2) . . ?
O3 C23 C24 105.0(2) . . ?
C23 C24 C25 101.3(2) . . ?
C26 C25 C24 102.6(2) . . ?
O3 C26 C25 105.6(2) . . ?
O4 C27 C28 105.2(2) . . ?
C27 C28 C29 103.4(2) . . ?
C30 C29 C28 105.7(2) . . ?
O4 C30 C29 106.6(2) . . ?

loop_
_geom_bond_atom_site_label_1
_geom_bond_atom_site_label_2
_geom_bond_distance
_geom_bond_site_symmetry_2
_geom_bond_publ_flag
Ca O3 2.3825(17) . ?
Ca O4 2.3985(18) . ?
Ca N1 2.402(2) . ?
Ca O1 2.4180(18) . ?
Ca N2 2.427(2) . ?
Ca O2 2.4291(18) . ?
O1 C18 1.442(3) . ?
O1 C15 1.442(4) . ?
O2 C22 1.444(3) . ?
O2 C19 1.447(3) . ?
O3 C26 1.448(3) . ?
O3 C23 1.448(3) . ?
O4 C30 1.439(3) . ?
O4 C27 1.444(3) . ?
N1 C1 1.363(3) . ?
N1 C7 1.455(3) . ?
N2 C8 1.357(3) . ?
N2 C14 1.460(3) . ?
C1 C2 1.418(4) . ?
C1 C6 1.419(4) . ?
C2 C3 1.369(4) . ?
C3 C4 1.396(4) . ?
C4 C5 1.375(4) . ?
C5 C6 1.381(4) . ?
C8 C13 1.424(4) . ?
C8 C9 1.424(4) . ?
C9 C10 1.373(4) . ?
C10 C11 1.395(4) . ?
C11 C12 1.385(4) . ?
C12 C13 1.384(4) . ?
C15 C16 1.439(5) . ?
C16 C17 1.458(6) . ?
C17 C18 1.499(5) . ?
C19 C20 1.517(4) . ?
C20 C21 1.529(4) . ?
C21 C22 1.523(4) . ?
C23 C24 1.507(4) . ?
C24 C25 1.523(4) . ?
C25 C26 1.513(4) . ?
C27 C28 1.505(4) . ?
C28 C29 1.515(4) . ?
C29 C30 1.505(5) . ?
